data_7121868
loop_
_publ_author_name
'Cica\<c-Hudi, M'
'Schlindwein, S. H.'
'Feil, C. M.'
'Nieger, M.'
'Gudat, D.'

_publ_section_title
;
 Isolable N-heterocyclic carbene adducts of the elusive diiodophosphine.
;
_journal_issue 55
_journal_name_full 'Chemical communications (Cambridge, England)'
_journal_page_first 7645
_journal_page_last 7648
_journal_paper_doi 10.1039/c8cc03972k
_journal_volume 54
_journal_year 2018
_chemical_formula_moiety 'C5 H9 I N2 P, I'
_chemical_formula_sum 'C5 H9 I2 N2 P'
_chemical_formula_weight 381.91
_space_group_crystal_system monoclinic
_space_group_IT_number 12
_space_group_name_Hall '-C 2y'
_space_group_name_H-M_alt 'C 1 2/m 1'
_symmetry_space_group_name_Hall '-C 2y'
_symmetry_space_group_name_H-M 'C 1 2/m 1'
_atom_sites_solution_hydrogens difmap
_atom_sites_solution_primary direct
_atom_sites_solution_secondary difmap
_audit_creation_method SHELXL-2014/7
_audit_update_record
;
2018-05-11 deposited with the CCDC.
2018-06-11 downloaded from the CCDC.
;
_cell_angle_alpha 90
_cell_angle_beta 116.365(3)
_cell_angle_gamma 90
_cell_formula_units_Z 4
_cell_length_a 13.4578(10)
_cell_length_b 8.6203(7)
_cell_length_c 9.8671(7)
_cell_measurement_reflns_used 1546
_cell_measurement_temperature 130(2)
_cell_measurement_theta_max 30.5
_cell_measurement_theta_min 2.9
_cell_volume 1025.62(14)
_computing_cell_refinement 'Bruker ApexII Software Suite, 2008'
_computing_data_collection 'Bruker ApexII Software Suite, 2008'
_computing_data_reduction 'Bruker ApexII Software Suite, 2008'
_computing_molecular_graphics 'SHELXS plus XP (Sheldrick, 1991)'
_computing_publication_material 'SHELXL-2014/7 (Sheldrick, 2014)'
_computing_structure_refinement 'SHELXL-2014/7 (Sheldrick, 2014)'
_computing_structure_solution 'SHELXS-2014/7 (Sheldrick, 2014)'
_diffrn_ambient_temperature 130(2)
_diffrn_measured_fraction_theta_full 0.994
_diffrn_measured_fraction_theta_max 0.995
_diffrn_measurement_device_type 'Bruker Kappa ApexII Duo'
_diffrn_measurement_method 'phi and omega scans'
_diffrn_radiation_type MoK\a
_diffrn_radiation_wavelength 0.71073
_diffrn_reflns_av_R_equivalents 0.0219
_diffrn_reflns_av_unetI/netI 0.0141
_diffrn_reflns_Laue_measured_fraction_full 0.994
_diffrn_reflns_Laue_measured_fraction_max 0.995
_diffrn_reflns_limit_h_max 19
_diffrn_reflns_limit_h_min -19
_diffrn_reflns_limit_k_max 12
_diffrn_reflns_limit_k_min -12
_diffrn_reflns_limit_l_max 14
_diffrn_reflns_limit_l_min -14
_diffrn_reflns_number 12371
_diffrn_reflns_point_group_measured_fraction_full 0.994
_diffrn_reflns_point_group_measured_fraction_max 0.995
_diffrn_reflns_theta_full 25.242
_diffrn_reflns_theta_max 30.515
_diffrn_reflns_theta_min 2.905
_diffrn_source 'fine-focus sealed tube'
_exptl_absorpt_coefficient_mu 6.229
_exptl_absorpt_correction_T_max 0.6678
_exptl_absorpt_correction_T_min 0.2924
_exptl_absorpt_correction_type numerical
_exptl_absorpt_process_details 'Blessing, 1995'
_exptl_crystal_colour yellow
_exptl_crystal_density_diffrn 2.473
_exptl_crystal_description prism
_exptl_crystal_F_000 696
_exptl_crystal_size_max 0.355
_exptl_crystal_size_mid 0.156
_exptl_crystal_size_min 0.106
_refine_diff_density_max 0.473
_refine_diff_density_min -0.521
_refine_diff_density_rms 0.077
_refine_ls_extinction_coef 0.00106(7)
_refine_ls_extinction_expression Fc^*^=kFc[1+0.001xFc^2^\l^3^/sin(2\q)]^-1/4^
_refine_ls_extinction_method 'SHELXL-2014/7 (Sheldrick 2014)'
_refine_ls_goodness_of_fit_ref 1.128
_refine_ls_hydrogen_treatment mixed
_refine_ls_matrix_type full
_refine_ls_number_parameters 60
_refine_ls_number_reflns 1666
_refine_ls_number_restraints 1
_refine_ls_restrained_S_all 1.130
_refine_ls_R_factor_all 0.0170
_refine_ls_R_factor_gt 0.0142
_refine_ls_shift/su_max 0.002
_refine_ls_shift/su_mean 0.000
_refine_ls_structure_factor_coef Fsqd
_refine_ls_weighting_details 'w=1/[\s^2^(Fo^2^)+(0.0044P)^2^+1.5883P] where P=(Fo^2^+2Fc^2^)/3'
_refine_ls_weighting_scheme calc
_refine_ls_wR_factor_gt 0.0274
_refine_ls_wR_factor_ref 0.0282
_reflns_Friedel_coverage 0.000
_reflns_number_gt 1545
_reflns_number_total 1666
_reflns_threshold_expression 'I > 2\s(I)'
_cod_data_source_file c8cc03972k2.cif
_cod_data_source_block g370_mn_d
_cod_depositor_comments 'Adding full bibliography for 7121868--7121873.cif.'
_cod_database_code 7121868
_shelx_shelxl_version_number 2014/7
_shelx_space_group_comment
;
The symmetry employed for this shelxl refinement is uniquely defined
by the following loop, which should always be used as a source of
symmetry information in preference to the above space-group names.
They are only intended as comments.
;
_shelx_estimated_absorpt_t_min 0.216
_shelx_estimated_absorpt_t_max 0.558

loop_
_space_group_symop_operation_xyz
'x, y, z'
'-x, y, -z'
'x+1/2, y+1/2, z'
'-x+1/2, y+1/2, -z'
'-x, -y, -z'
'x, -y, z'
'-x+1/2, -y+1/2, -z'
'x+1/2, -y+1/2, z'

loop_
_atom_site_label
_atom_site_type_symbol
_atom_site_fract_x
_atom_site_fract_y
_atom_site_fract_z
_atom_site_U_iso_or_equiv
_atom_site_adp_type
_atom_site_occupancy
_atom_site_site_symmetry_order
_atom_site_calc_flag
_atom_site_refinement_flags_posn
_atom_site_refinement_flags_adp
_atom_site_refinement_flags_occupancy
_atom_site_disorder_assembly
_atom_site_disorder_group
I2 I 0.03797(2) 0.5000 0.73941(2) 0.02005(5) Uani 1 2 d S T P . .
I1 I 0.36650(2) 0.5000 0.53787(2) 0.02566(5) Uani 1 2 d S T P . .
P1 P 0.20451(6) 0.4780(3) 0.61437(8) 0.0193(5) Uani 0.5 1 d D . P A -1
H1 H 0.172(3) 0.349(3) 0.576(5) 0.029 Uiso 0.5 1 d D U P B -1
C1 C 0.30015(17) 0.5000 0.8156(2) 0.0152(4) Uani 1 2 d S T P . .
N1 N 0.33903(11) 0.37479(15) 0.90559(14) 0.0162(2) Uani 1 1 d . . . . .
C2 C 0.40104(13) 0.42151(19) 1.05291(17) 0.0186(3) Uani 1 1 d . . . . .
H2 H 0.4370 0.3560 1.1384 0.022 Uiso 1 1 calc R U . . .
C3 C 0.31733(15) 0.21411(19) 0.8532(2) 0.0241(3) Uani 1 1 d . . . . .
H3A H 0.2371 0.1973 0.7984 0.036 Uiso 1 1 calc R U . . .
H3B H 0.3487 0.1440 0.9403 0.036 Uiso 1 1 calc R U . . .
H3C H 0.3516 0.1933 0.7858 0.036 Uiso 1 1 calc R U . . .

loop_
_atom_site_aniso_label
_atom_site_aniso_U_11
_atom_site_aniso_U_22
_atom_site_aniso_U_33
_atom_site_aniso_U_23
_atom_site_aniso_U_13
_atom_site_aniso_U_12
I2 0.01542(8) 0.02568(8) 0.01570(7) 0.000 0.00387(5) 0.000
I1 0.02167(9) 0.03919(10) 0.01585(7) 0.000 0.00809(6) 0.000
P1 0.0169(3) 0.0245(15) 0.0120(3) 0.0001(3) 0.0022(2) -0.0001(4)
C1 0.0124(9) 0.0183(10) 0.0124(8) 0.000 0.0033(8) 0.000
N1 0.0143(6) 0.0180(6) 0.0141(6) 0.0005(5) 0.0044(5) 0.0012(5)
C2 0.0143(7) 0.0269(8) 0.0125(6) 0.0018(6) 0.0041(5) 0.0011(6)
C3 0.0284(9) 0.0174(7) 0.0229(8) 0.0000(6) 0.0083(7) 0.0018(6)

loop_
_atom_type_symbol
_atom_type_description
_atom_type_scat_dispersion_real
_atom_type_scat_dispersion_imag
_atom_type_scat_source
C C 0.0033 0.0016 'International Tables Vol C Tables 4.2.6.8 and 6.1.1.4'
H H 0.0000 0.0000 'International Tables Vol C Tables 4.2.6.8 and 6.1.1.4'
N N 0.0061 0.0033 'International Tables Vol C Tables 4.2.6.8 and 6.1.1.4'
P P 0.1023 0.0942 'International Tables Vol C Tables 4.2.6.8 and 6.1.1.4'
I I -0.4742 1.8119 'International Tables Vol C Tables 4.2.6.8 and 6.1.1.4'

loop_
_geom_angle_atom_site_label_1
_geom_angle_atom_site_label_2
_geom_angle_atom_site_label_3
_geom_angle
_geom_angle_site_symmetry_1
C1 P1 I1 91.77(7) .
C1 P1 I2 80.90(7) .
I1 P1 I2 169.83(8) .
C1 P1 H1 115(2) .
I1 P1 H1 102.3(19) .
I2 P1 H1 87.2(19) .
N1 C1 N1 106.50(18) 6_565
N1 C1 P1 132.58(12) 6_565
N1 C1 P1 120.74(11) .
C1 N1 C2 109.73(14) .
C1 N1 C3 124.61(13) .
C2 N1 C3 125.66(13) .
C2 C2 N1 107.01(9) 6_565
C2 C2 H2 126.5 6_565
N1 C2 H2 126.5 .
N1 C3 H3A 109.5 .
N1 C3 H3B 109.5 .
H3A C3 H3B 109.5 .
N1 C3 H3C 109.5 .
H3A C3 H3C 109.5 .
H3B C3 H3C 109.5 .

loop_
_geom_bond_atom_site_label_1
_geom_bond_atom_site_label_2
_geom_bond_distance
_geom_bond_site_symmetry_2
I2 P1 3.0063(9) .
I1 P1 2.6114(9) .
P1 C1 1.834(2) .
P1 H1 1.195(19) .
C1 N1 1.3470(18) 6_565
C1 N1 1.3470(18) .
N1 C2 1.3763(19) .
N1 C3 1.462(2) .
C2 C2 1.353(3) 6_565
C2 H2 0.9500 .
C3 H3A 0.9800 .
C3 H3B 0.9800 .
C3 H3C 0.9800 .

loop_
_geom_hbond_atom_site_label_D
_geom_hbond_atom_site_label_H
_geom_hbond_atom_site_label_A
_geom_hbond_distance_DH
_geom_hbond_distance_HA
_geom_hbond_distance_DA
_geom_hbond_angle_DHA
_geom_hbond_site_symmetry_A
P1 H1 I1 1.195(19) 3.17(2) 4.345(2) 167(3) 7_556
C2 H2 I2 0.95 3.26 4.0721(17) 144.7 7_557
C3 H3B I2 0.98 3.09 4.0503(17) 165.6 7_557
C3 H3C I2 0.98 3.21 4.0552(18) 145.6 3_545

loop_
_geom_torsion_atom_site_label_1
_geom_torsion_atom_site_label_2
_geom_torsion_atom_site_label_3
_geom_torsion_atom_site_label_4
_geom_torsion
_geom_torsion_site_symmetry_1
_geom_torsion_site_symmetry_4
I1 P1 C1 N1 88.6(2) . 6_565
I2 P1 C1 N1 -84.3(2) . 6_565
I1 P1 C1 N1 -96.90(17) . .
I2 P1 C1 N1 90.20(17) . .
N1 C1 N1 C2 1.0(2) 6_565 .
P1 C1 N1 C2 -174.84(13) . .
N1 C1 N1 C3 -179.40(11) 6_565 .
P1 C1 N1 C3 4.8(3) . .
C1 N1 C2 C2 -0.60(14) . 6_565
C3 N1 C2 C2 179.77(13) . 6_565
